data_1573034
loop_
_publ_author_name
'Pinson, Dana M.'
'Eckstrom, Francesca D.'
'Ostrom, Gregory S.'
'McClain, K. Randall'
'Baldwin, Lawrence'
'Harvey, Benjamin Grant'

_publ_section_title
;
 [Ru]-Catalyzed Olefin Metathesis and Ethenolysis for the Synthesis and
 Recycling of Bio-Based Polycarbonates and Polycyanurates
;
_journal_name_full 'Polymer Chemistry'
_journal_paper_doi 10.1039/D4PY00940A
_journal_year 2024
_chemical_formula_moiety 'C33 H33 N3 O6'
_chemical_formula_sum 'C33 H33 N3 O6'
_chemical_formula_weight 567.646
_space_group_crystal_system monoclinic
_space_group_IT_number 14
_space_group_name_Hall '-P 2yn'
_space_group_name_H-M_alt 'P 1 21/n 1'
_symmetry_Int_Tables_number 14
_audit_creation_date 2024-06-03
_audit_creation_method
;
Olex2 1.5
(compiled 2024.02.16 svn.r378c4104 for OlexSys, GUI svn.r6928)
;
_audit_update_record
;
2024-06-04 deposited with the CCDC.	2024-10-30 downloaded from the CCDC.
;
_cell_angle_alpha 90
_cell_angle_beta 107.691(1)
_cell_angle_gamma 90
_cell_formula_units_Z 4
_cell_length_a 13.0353(5)
_cell_length_b 11.7214(5)
_cell_length_c 20.1820(8)
_cell_measurement_reflns_used 9874
_cell_measurement_temperature 100
_cell_measurement_theta_max 25.35
_cell_measurement_theta_min 2.40
_cell_volume 2937.8(2)
_computing_cell_refinement 'SAINT V8.38A (?, 2016)'
_computing_data_reduction 'SAINT V8.38A (?, 2016)'
_computing_molecular_graphics 'Olex2 1.5 (Dolomanov et al., 2009)'
_computing_publication_material 'Olex2 1.5 (Dolomanov et al., 2009)'
_computing_structure_refinement 'olex2.refine 1.5 (Bourhis et al., 2015)'
_diffrn_ambient_temperature 100.00
_diffrn_measured_fraction_theta_full 0.9994
_diffrn_measured_fraction_theta_max 0.9994
_diffrn_measurement_device_type 'Bruker APEX-II CCD'
_diffrn_measurement_method '\f and \w scans'
_diffrn_radiation_type 'Mo K\a'
_diffrn_radiation_wavelength 0.71073
_diffrn_reflns_av_R_equivalents 0.0443
_diffrn_reflns_av_unetI/netI 0.0276
_diffrn_reflns_Laue_measured_fraction_full 0.9994
_diffrn_reflns_Laue_measured_fraction_max 0.9994
_diffrn_reflns_limit_h_max 15
_diffrn_reflns_limit_h_min -15
_diffrn_reflns_limit_k_max 14
_diffrn_reflns_limit_k_min -14
_diffrn_reflns_limit_l_max 24
_diffrn_reflns_limit_l_min -24
_diffrn_reflns_number 37621
_diffrn_reflns_point_group_measured_fraction_full 0.9994
_diffrn_reflns_point_group_measured_fraction_max 0.9994
_diffrn_reflns_theta_full 25.2417
_diffrn_reflns_theta_max 25.35
_diffrn_reflns_theta_min 2.03
_exptl_absorpt_coefficient_mu 0.089
_exptl_absorpt_correction_T_max 0.7452
_exptl_absorpt_correction_T_min 0.6896
_exptl_absorpt_correction_type multi-scan
_exptl_absorpt_process_details
;
SADABS-2016/2 (Bruker,2016/2) was used for absorption correction.
wR2(int) was 0.1061 before and 0.0534 after correction.
The Ratio of minimum to maximum transmission is 0.9254.
The \l/2 correction factor is Not present.
;
_exptl_crystal_colour 'clear colourless'
_exptl_crystal_colour_lustre clear
_exptl_crystal_colour_primary colourless
_exptl_crystal_density_diffrn 1.283
_exptl_crystal_description plate
_exptl_crystal_F_000 1200.811
_exptl_crystal_size_max 0.524
_exptl_crystal_size_mid 0.247
_exptl_crystal_size_min 0.072
_refine_diff_density_max 1.0397
_refine_diff_density_min -1.0028
_refine_diff_density_rms 0.0752
_refine_ls_d_res_high 0.8300
_refine_ls_d_res_low 10.0083
_refine_ls_goodness_of_fit_ref 1.0610
_refine_ls_hydrogen_treatment constr
_refine_ls_matrix_type full
_refine_ls_number_constraints 54
_refine_ls_number_parameters 382
_refine_ls_number_reflns 5374
_refine_ls_number_restraints 0
_refine_ls_restrained_S_all 1.0610
_refine_ls_R_factor_all 0.0828
_refine_ls_R_factor_gt 0.0665
_refine_ls_shift/su_max -0.0026
_refine_ls_shift/su_mean 0.0001
_refine_ls_structure_factor_coef Fsqd
_refine_ls_weighting_details 'w=1/[\s^2^(Fo^2^)+(0.0789P)^2^+4.3498P] where P=(Fo^2^+2Fc^2^)/3'
_refine_ls_weighting_scheme calc
_refine_ls_wR_factor_gt 0.1694
_refine_ls_wR_factor_ref 0.1828
_reflns_Friedel_coverage 0.0
_reflns_limit_h_max 11
_reflns_limit_h_min -15
_reflns_limit_k_max 14
_reflns_limit_k_min 0
_reflns_limit_l_max 24
_reflns_limit_l_min -10
_reflns_number_gt 4315
_reflns_number_total 5374
_reflns_threshold_expression I>=2u(I)
_cod_data_source_file d4py00940a2.cif
_cod_data_source_block RM_DMP_2_67_1_0m_a
_cod_database_code 1573034
_olex2_refinement_description
;
1. Fixed Uiso
 At 1.2 times of:
  All C(H) groups, All C(H,H) groups
 At 1.5 times of:
  All C(H,H,H) groups
2.a Secondary CH2 refined with riding coordinates:
 C00X(H00g,H00j), C00Y(H00k,H00m), C00Z(H00q,H00s)
2.b Aromatic/amide H refined with riding coordinates:
 C00H(H00H), C00I(H00I), C00L(H00L), C00N(H00N), C00O(H00O), C00P(H00P),
 C00R(H00R), C00T(H00T), C00U(H00U), C010(H010), C012(H012), C015(H015)
2.c X=CH2 refined with riding coordinates:
 C013(H01d,H01e), C014(H01f,H01g), C016(H01h,H01i)
2.d Idealised Me refined as rotating group:
 C00V(H00a,H00b,H00c), C00W(H00d,H00e,H00f), C011(H01a,H01b,H01c)
;
_olex2_submission_special_instructions 'No special instructions were received'

loop_
_space_group_symop_id
_space_group_symop_operation_xyz
1 x,y,z
2 -x+1/2,y+1/2,-z+1/2
3 -x,-y,-z
4 x-1/2,-y-1/2,z-1/2

loop_
_atom_site_label
_atom_site_type_symbol
_atom_site_fract_x
_atom_site_fract_y
_atom_site_fract_z
_atom_site_U_iso_or_equiv
_atom_site_adp_type
_atom_site_occupancy
_atom_site_refinement_flags_posn
O001 O 0.38016(15) 0.27777(15) 0.54647(9) 0.0285(4) Uani 1.000000 .
O002 O 0.56207(14) 0.36072(16) 0.39355(9) 0.0267(4) Uani 1.000000 .
O003 O 0.26944(15) 0.56787(16) 0.39432(10) 0.0298(4) Uani 1.000000 .
O004 O 0.34197(15) 0.06304(17) 0.50328(10) 0.0334(5) Uani 1.000000 .
O005 O 0.43768(17) 0.33326(19) 0.26138(10) 0.0372(5) Uani 1.000000 .
O006 O 0.07554(17) 0.47426(19) 0.33999(11) 0.0414(5) Uani 1.000000 .
N007 N 0.47618(17) 0.31325(18) 0.46981(11) 0.0228(5) Uani 1.000000 .
N008 N 0.41489(17) 0.46962(19) 0.39141(11) 0.0244(5) Uani 1.000000 .
N009 N 0.32085(17) 0.41954(18) 0.47168(11) 0.0244(5) Uani 1.000000 .
C00A C 0.4797(2) 0.3837(2) 0.41827(12) 0.0226(5) Uani 1.000000 .
C00B C 0.3950(2) 0.3378(2) 0.49368(13) 0.0227(5) Uani 1.000000 .
C00C C 0.4303(2) 0.0800(2) 0.55943(13) 0.0260(6) Uani 1.000000 .
C00D C 0.3367(2) 0.4814(2) 0.42101(13) 0.0237(5) Uani 1.000000 .
C00E C 0.4545(2) 0.1928(2) 0.57932(13) 0.0258(6) Uani 1.000000 .
C00F C 0.1877(2) 0.5925(2) 0.42463(15) 0.0287(6) Uani 1.000000 .
C00G C 0.5775(2) 0.4329(2) 0.34135(14) 0.0288(6) Uani 1.000000 .
C00H C 0.4958(2) -0.0053(2) 0.59755(14) 0.0298(6) Uani 1.000000 .
H00H H 0.4813(2) -0.0827(2) 0.58396(14) 0.0357(7) Uiso 1.000000 R
C00I C 0.6582(2) 0.5117(3) 0.35918(15) 0.0319(6) Uani 1.000000 .
H00I H 0.6995(2) 0.5222(3) 0.40644(15) 0.0383(8) Uiso 1.000000 R
C00J C 0.0853(2) 0.5486(2) 0.39361(15) 0.0306(6) Uani 1.000000 .
C00K C 0.5824(2) 0.0208(3) 0.65531(14) 0.0326(6) Uani 1.000000 .
C00L C 0.5405(2) 0.2207(2) 0.63565(14) 0.0318(6) Uani 1.000000 .
H00L H 0.5561(2) 0.2982(2) 0.64845(14) 0.0381(8) Uiso 1.000000 R
C00M C 0.5154(2) 0.4142(3) 0.27236(14) 0.0326(6) Uani 1.000000 .
C00N C 0.6044(2) 0.1343(3) 0.67362(15) 0.0349(7) Uani 1.000000 .
H00N H 0.6640(2) 0.1531(3) 0.71272(15) 0.0418(8) Uiso 1.000000 R
C00O C 0.2078(2) 0.6662(2) 0.47955(15) 0.0322(6) Uani 1.000000 .
H00O H 0.2782(2) 0.6960(2) 0.49969(15) 0.0387(8) Uiso 1.000000 R
C00P C 0.0028(2) 0.5823(2) 0.41965(16) 0.0351(7) Uani 1.000000 .
H00P H -0.0680(2) 0.5541(2) 0.39863(16) 0.0421(8) Uiso 1.000000 R
C00Q C 0.0219(2) 0.6564(3) 0.47585(16) 0.0355(7) Uani 1.000000 .
C00R C 0.5384(2) 0.4792(3) 0.22107(15) 0.0363(7) Uani 1.000000 .
H00R H 0.4980(2) 0.4676(3) 0.17374(15) 0.0436(8) Uiso 1.000000 R
C00S C 0.6185(3) 0.5597(3) 0.23773(16) 0.0400(7) Uani 1.000000 .
C00T C 0.1251(2) 0.6976(3) 0.50585(16) 0.0363(7) Uani 1.000000 .
H00T H 0.1394(2) 0.7476(3) 0.54466(16) 0.0435(8) Uiso 1.000000 R
C00U C 0.6790(2) 0.5766(3) 0.30685(17) 0.0390(7) Uani 1.000000 .
H00U H 0.7345(2) 0.6324(3) 0.31835(17) 0.0468(9) Uiso 1.000000 R
C00V C 0.3064(3) -0.0516(3) 0.48760(17) 0.0394(7) Uani 1.000000 .
H00a H 0.2390(10) -0.0520(3) 0.4491(8) 0.0591(11) Uiso 1.000000 GR
H00b H 0.3614(8) -0.0948(5) 0.4742(11) 0.0591(11) Uiso 1.000000 GR
H00c H 0.2945(17) -0.0868(6) 0.5287(4) 0.0591(11) Uiso 1.000000 GR
C00W C 0.3793(3) 0.3080(3) 0.19043(15) 0.0443(8) Uani 1.000000 .
H00d H 0.4298(3) 0.2840(19) 0.1657(3) 0.0664(12) Uiso 1.000000 GR
H00e H 0.3278(14) 0.2465(14) 0.18894(16) 0.0664(12) Uiso 1.000000 GR
H00f H 0.3406(15) 0.3763(6) 0.1681(4) 0.0664(12) Uiso 1.000000 GR
C00X C -0.0693(3) 0.6912(3) 0.50375(19) 0.0463(8) Uani 1.000000 .
H00g H -0.1295(3) 0.6370(3) 0.48534(19) 0.0555(10) Uiso 1.000000 R
H00j H -0.0441(3) 0.6822(3) 0.55494(19) 0.0555(10) Uiso 1.000000 R
C00Y C 0.6490(3) -0.0744(3) 0.69773(17) 0.0460(8) Uani 1.000000 .
H00k H 0.6877(3) -0.0442(3) 0.74445(17) 0.0552(10) Uiso 1.000000 R
H00m H 0.5994(3) -0.1347(3) 0.70387(17) 0.0552(10) Uiso 1.000000 R
C00Z C 0.6408(3) 0.6299(3) 0.18024(19) 0.0499(9) Uani 1.000000 .
H00q H 0.5851(3) 0.6130(3) 0.13563(19) 0.0599(11) Uiso 1.000000 R
H00s H 0.6359(3) 0.7120(3) 0.19039(19) 0.0599(11) Uiso 1.000000 R
C010 C 0.7493(3) 0.6057(3) 0.17300(17) 0.0460(8) Uani 1.000000 .
H010 H 0.7632(3) 0.5319(3) 0.15824(17) 0.0552(10) Uiso 1.000000 R
C011 C -0.0311(3) 0.4349(4) 0.3042(2) 0.0566(10) Uani 1.000000 .
H01a H -0.0286(4) 0.3836(19) 0.2664(9) 0.0848(15) Uiso 1.000000 GR
H01b H -0.0603(9) 0.394(2) 0.3368(4) 0.0848(15) Uiso 1.000000 GR
H01c H -0.0773(6) 0.5004(4) 0.2849(12) 0.0848(15) Uiso 1.000000 GR
C012 C -0.1112(3) 0.8058(4) 0.4881(2) 0.0656(11) Uani 1.000000 .
H012 H -0.1732(3) 0.8246(4) 0.5012(2) 0.0787(14) Uiso 1.000000 R
C013 C 0.8154(3) -0.1588(4) 0.6836(3) 0.0740(14) Uani 1.000000 .
H01d H 0.8616(3) -0.1539(4) 0.7301(3) 0.0888(16) Uiso 1.000000 R
H01e H 0.8413(3) -0.1905(4) 0.6484(3) 0.0888(16) Uiso 1.000000 R
C014 C 0.8247(4) 0.6807(4) 0.1859(2) 0.0738(13) Uani 1.000000 .
H01f H 0.8125(4) 0.7550(4) 0.2008(2) 0.0885(15) Uiso 1.000000 R
H01g H 0.8927(4) 0.6618(4) 0.1807(2) 0.0885(15) Uiso 1.000000 R
C015 C 0.7254(5) -0.1254(4) 0.6696(3) 0.106(2) Uani 1.000000 .
H015 H 0.6918(5) -0.1371(4) 0.6213(3) 0.127(3) Uiso 1.000000 R
C016 C -0.0726(5) 0.8849(5) 0.4580(3) 0.109(2) Uani 1.000000 .
H01h H -0.0107(5) 0.8703(5) 0.4439(3) 0.131(3) Uiso 1.000000 R
H01i H -0.1062(5) 0.9577(5) 0.4501(3) 0.131(3) Uiso 1.000000 R

loop_
_atom_site_aniso_label
_atom_site_aniso_U_11
_atom_site_aniso_U_22
_atom_site_aniso_U_33
_atom_site_aniso_U_12
_atom_site_aniso_U_13
_atom_site_aniso_U_23
O001 0.0354(10) 0.0251(10) 0.0315(10) 0.0089(8) 0.0201(8) 0.0082(8)
O002 0.0264(9) 0.0348(10) 0.0227(9) 0.0034(8) 0.0133(8) 0.0022(8)
O003 0.0295(10) 0.0291(10) 0.0347(11) 0.0090(8) 0.0154(8) 0.0112(8)
O004 0.0328(11) 0.0315(11) 0.0318(10) 0.0044(8) 0.0038(9) -0.0052(8)
O005 0.0411(12) 0.0439(12) 0.0251(10) -0.0060(10) 0.0078(9) -0.0006(9)
O006 0.0394(12) 0.0410(12) 0.0464(13) -0.0053(10) 0.0170(10) -0.0100(10)
N007 0.0257(11) 0.0232(11) 0.0216(10) 0.0012(9) 0.0100(9) -0.0011(9)
N008 0.0247(11) 0.0265(12) 0.0232(11) 0.0005(9) 0.0090(9) 0.0021(9)
N009 0.0278(12) 0.0223(11) 0.0266(11) 0.0018(9) 0.0134(9) 0.0020(9)
C00A 0.0223(12) 0.0284(14) 0.0180(12) -0.0024(10) 0.0078(10) -0.0048(10)
C00B 0.0273(13) 0.0204(12) 0.0219(12) -0.0019(10) 0.0097(10) -0.0024(10)
C00C 0.0292(14) 0.0273(14) 0.0246(13) 0.0028(11) 0.0126(11) 0.0002(11)
C00D 0.0243(13) 0.0231(13) 0.0241(13) -0.0010(10) 0.0079(10) -0.0003(10)
C00E 0.0323(14) 0.0240(13) 0.0257(13) 0.0050(11) 0.0155(11) 0.0037(11)
C00F 0.0264(13) 0.0263(14) 0.0374(15) 0.0078(11) 0.0154(12) 0.0102(12)
C00G 0.0311(14) 0.0339(15) 0.0273(14) 0.0052(12) 0.0177(12) 0.0029(12)
C00H 0.0360(15) 0.0245(14) 0.0309(15) 0.0023(12) 0.0132(12) 0.0006(11)
C00I 0.0325(15) 0.0388(16) 0.0296(14) 0.0029(13) 0.0170(12) -0.0008(12)
C00J 0.0332(15) 0.0244(14) 0.0352(15) 0.0006(11) 0.0121(12) 0.0029(12)
C00K 0.0369(16) 0.0354(16) 0.0266(14) 0.0061(13) 0.0113(12) 0.0059(12)
C00L 0.0395(16) 0.0264(14) 0.0328(15) -0.0045(12) 0.0160(13) -0.0020(12)
C00M 0.0377(16) 0.0373(16) 0.0271(14) 0.0059(13) 0.0162(12) 0.0018(12)
C00N 0.0346(16) 0.0419(17) 0.0257(14) -0.0045(13) 0.0056(12) -0.0006(13)
C00O 0.0257(14) 0.0310(15) 0.0385(16) 0.0020(12) 0.0077(12) 0.0034(13)
C00P 0.0281(15) 0.0316(15) 0.0479(18) -0.0032(12) 0.0149(13) 0.0021(13)
C00Q 0.0326(15) 0.0309(15) 0.0483(18) 0.0033(12) 0.0204(14) 0.0027(13)
C00R 0.0416(17) 0.0427(17) 0.0288(15) 0.0061(14) 0.0168(13) 0.0039(13)
C00S 0.0473(18) 0.0430(18) 0.0389(17) 0.0116(15) 0.0269(15) 0.0085(14)
C00T 0.0340(16) 0.0340(16) 0.0416(17) 0.0022(13) 0.0125(13) -0.0061(13)
C00U 0.0370(16) 0.0377(17) 0.0506(19) -0.0008(13) 0.0258(15) 0.0026(14)
C00V 0.0399(17) 0.0385(17) 0.0394(17) -0.0052(14) 0.0114(14) -0.0112(14)
C00W 0.0483(19) 0.052(2) 0.0282(15) -0.0019(16) 0.0049(14) -0.0016(14)
C00X 0.0367(17) 0.051(2) 0.058(2) -0.0014(15) 0.0249(16) -0.0088(16)
C00Y 0.054(2) 0.046(2) 0.0325(16) 0.0098(16) 0.0056(15) 0.0118(14)
C00Z 0.063(2) 0.046(2) 0.051(2) 0.0030(17) 0.0337(18) 0.0149(16)
C010 0.053(2) 0.049(2) 0.0420(18) -0.0086(16) 0.0241(16) 0.0093(15)
C011 0.050(2) 0.064(2) 0.055(2) -0.0149(18) 0.0154(18) -0.0182(19)
C012 0.052(2) 0.067(3) 0.092(3) 0.023(2) 0.043(2) 0.020(2)
C013 0.063(3) 0.075(3) 0.087(3) 0.026(2) 0.026(2) 0.048(3)
C014 0.069(3) 0.081(3) 0.080(3) -0.022(2) 0.036(2) 0.013(2)
C015 0.110(4) 0.083(3) 0.153(5) 0.066(3) 0.083(4) 0.087(4)
C016 0.116(4) 0.103(4) 0.142(5) 0.072(4) 0.089(4) 0.069(4)

loop_
_atom_type_symbol
_atom_type_scat_dispersion_real
_atom_type_scat_dispersion_imag
_atom_type_scat_Cromer_Mann_a1
_atom_type_scat_Cromer_Mann_a2
_atom_type_scat_Cromer_Mann_a3
_atom_type_scat_Cromer_Mann_a4
_atom_type_scat_Cromer_Mann_b1
_atom_type_scat_Cromer_Mann_b2
_atom_type_scat_Cromer_Mann_b3
_atom_type_scat_Cromer_Mann_b4
_atom_type_scat_Cromer_Mann_c
_atom_type_scat_source
_atom_type_scat_dispersion_source
C 0.00313 0.00162 2.31000 1.02000 1.58860 0.86500 20.84390 10.20750 0.56870 51.65120 0.21560 'International Tables Volume C Table 6.1.1.4 (pp. 500-502)' 'Brennan, Cowan, Rev. Sci. Instrum., 1992, 63, 850'
H 0.00000 0.00000 0.49300 0.32291 0.14019 0.04081 10.51090 26.12570 3.14236 57.79970 0.00304 'International Tables Volume C Table 6.1.1.4 (pp. 500-502)' 'Brennan, Cowan, Rev. Sci. Instrum., 1992, 63, 850'
N 0.00612 0.00332 12.21260 3.13220 2.01250 1.16630 0.00570 9.89330 28.99750 0.58260 -11.52900 'International Tables Volume C Table 6.1.1.4 (pp. 500-502)' 'Brennan, Cowan, Rev. Sci. Instrum., 1992, 63, 850'
O 0.01085 0.00610 3.04850 2.28680 1.54630 0.86700 13.27710 5.70110 0.32390 32.90890 0.25080 'International Tables Volume C Table 6.1.1.4 (pp. 500-502)' 'Brennan, Cowan, Rev. Sci. Instrum., 1992, 63, 850'

loop_
_geom_angle_atom_site_label_1
_geom_angle_atom_site_label_2
_geom_angle_atom_site_label_3
_geom_angle
_geom_angle_site_symmetry_1
_geom_angle_site_symmetry_3
_geom_angle_publ_flag
C00E O001 C00B 120.09(19) . . ?
C00G O002 C00A 117.9(2) . . ?
C00F O003 C00D 117.9(2) . . ?
C00V O004 C00C 117.2(2) . . ?
C00W O005 C00M 116.8(2) . . ?
C011 O006 C00J 116.6(2) . . ?
C00B N007 C00A 111.7(2) . . ?
C00D N008 C00A 112.0(2) . . ?
C00D N009 C00B 112.5(2) . . ?
N007 C00A O002 112.6(2) . . ?
N008 C00A O002 119.0(2) . . ?
N008 C00A N007 128.3(2) . . ?
N007 C00B O001 120.1(2) . . ?
N009 C00B O001 112.1(2) . . ?
N009 C00B N007 127.8(2) . . ?
C00E C00C O004 116.0(2) . . ?
C00H C00C O004 125.4(2) . . ?
C00H C00C C00E 118.6(2) . . ?
N008 C00D O003 113.1(2) . . ?
N009 C00D O003 119.3(2) . . ?
N009 C00D N008 127.6(2) . . ?
C00C C00E O001 118.3(2) . . ?
C00L C00E O001 119.6(2) . . ?
C00L C00E C00C 121.5(2) . . ?
C00J C00F O003 118.5(2) . . ?
C00O C00F O003 119.8(2) . . ?
C00O C00F C00J 121.4(3) . . ?
C00I C00G O002 118.8(2) . . ?
C00M C00G O002 118.6(2) . . ?
C00M C00G C00I 122.3(3) . . ?
H00H C00H C00C 119.55(16) . . ?
C00K C00H C00C 120.9(3) . . ?
C00K C00H H00H 119.55(17) . . ?
H00I C00I C00G 120.58(16) . . ?
C00U C00I C00G 118.8(3) . . ?
C00U C00I H00I 120.58(18) . . ?
C00F C00J O006 116.1(2) . . ?
C00P C00J O006 125.7(3) . . ?
C00P C00J C00F 118.2(3) . . ?
C00N C00K C00H 119.0(3) . . ?
C00Y C00K C00H 119.6(3) . . ?
C00Y C00K C00N 121.4(3) . . ?
H00L C00L C00E 120.42(16) . . ?
C00N C00L C00E 119.2(3) . . ?
C00N C00L H00L 120.42(17) . . ?
C00G C00M O005 116.7(2) . . ?
C00R C00M O005 125.5(3) . . ?
C00R C00M C00G 117.8(3) . . ?
C00L C00N C00K 120.9(3) . . ?
H00N C00N C00K 119.57(17) . . ?
H00N C00N C00L 119.57(17) . . ?
H00O C00O C00F 120.08(16) . . ?
C00T C00O C00F 119.8(3) . . ?
C00T C00O H00O 120.08(18) . . ?
H00P C00P C00J 119.39(17) . . ?
C00Q C00P C00J 121.2(3) . . ?
C00Q C00P H00P 119.39(17) . . ?
C00T C00Q C00P 119.0(3) . . ?
C00X C00Q C00P 120.3(3) . . ?
C00X C00Q C00T 120.7(3) . . ?
H00R C00R C00M 119.50(18) . . ?
C00S C00R C00M 121.0(3) . . ?
C00S C00R H00R 119.50(18) . . ?
C00U C00S C00R 120.1(3) . . ?
C00Z C00S C00R 119.5(3) . . ?
C00Z C00S C00U 120.4(3) . . ?
C00Q C00T C00O 120.3(3) . . ?
H00T C00T C00O 119.83(18) . . ?
H00T C00T C00Q 119.83(18) . . ?
C00S C00U C00I 120.0(3) . . ?
H00U C00U C00I 120.01(18) . . ?
H00U C00U C00S 120.01(18) . . ?
H00a C00V O004 109.5 . . ?
H00b C00V O004 109.5 . . ?
H00b C00V H00a 109.5 . . ?
H00c C00V O004 109.5 . . ?
H00c C00V H00a 109.5 . . ?
H00c C00V H00b 109.5 . . ?
H00d C00W O005 109.5 . . ?
H00e C00W O005 109.5 . . ?
H00e C00W H00d 109.5 . . ?
H00f C00W O005 109.5 . . ?
H00f C00W H00d 109.5 . . ?
H00f C00W H00e 109.5 . . ?
H00g C00X C00Q 108.05(18) . . ?
H00j C00X C00Q 108.05(18) . . ?
H00j C00X H00g 107.3 . . ?
C012 C00X C00Q 117.0(3) . . ?
C012 C00X H00g 108.1(2) . . ?
C012 C00X H00j 108.1(2) . . ?
H00k C00Y C00K 108.32(17) . . ?
H00m C00Y C00K 108.32(18) . . ?
H00m C00Y H00k 107.4 . . ?
C015 C00Y C00K 115.9(3) . . ?
C015 C00Y H00k 108.3(3) . . ?
C015 C00Y H00m 108.3(3) . . ?
H00q C00Z C00S 109.2(2) . . ?
H00s C00Z C00S 109.16(18) . . ?
H00s C00Z H00q 107.9 . . ?
C010 C00Z C00S 112.2(3) . . ?
C010 C00Z H00q 109.2(2) . . ?
C010 C00Z H00s 109.2(2) . . ?
H010 C010 C00Z 118.7(2) . . ?
C014 C010 C00Z 122.6(4) . . ?
C014 C010 H010 118.7(3) . . ?
H01a C011 O006 109.5 . . ?
H01b C011 O006 109.5 . . ?
H01b C011 H01a 109.5 . . ?
H01c C011 O006 109.5 . . ?
H01c C011 H01a 109.5 . . ?
H01c C011 H01b 109.5 . . ?
H012 C012 C00X 116.8(2) . . ?
C016 C012 C00X 126.5(4) . . ?
C016 C012 H012 116.8(3) . . ?
H01e C013 H01d 120.0 . . ?
C015 C013 H01d 120.0 . . ?
C015 C013 H01e 120.0 . . ?
H01f C014 C010 120.0 . . ?
H01g C014 C010 120.0 . . ?
H01g C014 H01f 120.0 . . ?
C013 C015 C00Y 143.8(7) . . ?
H015 C015 C00Y 108.1(3) . . ?
H015 C015 C013 108.1(4) . . ?
H01h C016 C012 120.0 . . ?
H01i C016 C012 120.0 . . ?
H01i C016 H01h 120.0 . . ?

loop_
_geom_bond_atom_site_label_1
_geom_bond_atom_site_label_2
_geom_bond_distance
_geom_bond_site_symmetry_2
_geom_bond_publ_flag
O001 C00B 1.339(3) . ?
O001 C00E 1.407(3) . ?
O002 C00A 1.342(3) . ?
O002 C00G 1.412(3) . ?
O003 C00D 1.341(3) . ?
O003 C00F 1.410(3) . ?
O004 C00C 1.362(3) . ?
O004 C00V 1.425(4) . ?
O005 C00M 1.357(4) . ?
O005 C00W 1.433(3) . ?
O006 C00J 1.365(3) . ?
O006 C011 1.434(4) . ?
N007 C00A 1.340(3) . ?
N007 C00B 1.320(3) . ?
N008 C00A 1.320(3) . ?
N008 C00D 1.336(3) . ?
N009 C00B 1.338(3) . ?
N009 C00D 1.320(3) . ?
C00C C00E 1.391(4) . ?
C00C C00H 1.386(4) . ?
C00E C00L 1.372(4) . ?
C00F C00J 1.389(4) . ?
C00F C00O 1.366(4) . ?
C00G C00I 1.364(4) . ?
C00G C00M 1.399(4) . ?
C00H H00H 0.9500 . ?
C00H C00K 1.388(4) . ?
C00I H00I 0.9500 . ?
C00I C00U 1.394(4) . ?
C00J C00P 1.391(4) . ?
C00K C00N 1.387(4) . ?
C00K C00Y 1.510(4) . ?
C00L H00L 0.9500 . ?
C00L C00N 1.385(4) . ?
C00M C00R 1.389(4) . ?
C00N H00N 0.9500 . ?
C00O H00O 0.9500 . ?
C00O C00T 1.389(4) . ?
C00P H00P 0.9500 . ?
C00P C00Q 1.390(4) . ?
C00Q C00T 1.383(4) . ?
C00Q C00X 1.518(4) . ?
C00R H00R 0.9500 . ?
C00R C00S 1.372(5) . ?
C00S C00U 1.392(5) . ?
C00S C00Z 1.520(4) . ?
C00T H00T 0.9500 . ?
C00U H00U 0.9500 . ?
C00V H00a 0.9800 . ?
C00V H00b 0.9800 . ?
C00V H00c 0.9800 . ?
C00W H00d 0.9800 . ?
C00W H00e 0.9800 . ?
C00W H00f 0.9800 . ?
C00X H00g 0.9900 . ?
C00X H00j 0.9900 . ?
C00X C012 1.448(5) . ?
C00Y H00k 0.9900 . ?
C00Y H00m 0.9900 . ?
C00Y C015 1.420(6) . ?
C00Z H00q 0.9900 . ?
C00Z H00s 0.9900 . ?
C00Z C010 1.493(5) . ?
C010 H010 0.9500 . ?
C010 C014 1.285(5) . ?
C011 H01a 0.9800 . ?
C011 H01b 0.9800 . ?
C011 H01c 0.9800 . ?
C012 H012 0.9500 . ?
C012 C016 1.290(6) . ?
C013 H01d 0.9500 . ?
C013 H01e 0.9500 . ?
C013 C015 1.187(6) . ?
C014 H01f 0.9500 . ?
C014 H01g 0.9500 . ?
C015 H015 0.9500 . ?
C016 H01h 0.9500 . ?
C016 H01i 0.9500 . ?

loop_
_geom_torsion_atom_site_label_1
_geom_torsion_atom_site_label_2
_geom_torsion_atom_site_label_3
_geom_torsion_atom_site_label_4
_geom_torsion
_geom_torsion_site_symmetry_1
_geom_torsion_site_symmetry_2
_geom_torsion_site_symmetry_3
_geom_torsion_site_symmetry_4
_geom_torsion_publ_flag
O001 C00B N007 C00A -178.5(2) . . . . ?
O001 C00B N009 C00D 178.1(2) . . . . ?
O001 C00E C00C O004 7.9(3) . . . . ?
O001 C00E C00C C00H -171.7(2) . . . . ?
O001 C00E C00L C00N 170.9(2) . . . . ?
O002 C00A N007 C00B 179.6(2) . . . . ?
O002 C00A N008 C00D 179.7(2) . . . . ?
O002 C00G C00I C00U 174.9(2) . . . . ?
O002 C00G C00M O005 5.5(3) . . . . ?
O002 C00G C00M C00R -174.3(2) . . . . ?
O003 C00D N008 C00A -179.7(2) . . . . ?
O003 C00D N009 C00B -179.0(2) . . . . ?
O003 C00F C00J O006 6.8(3) . . . . ?
O003 C00F C00J C00P -173.8(2) . . . . ?
O003 C00F C00O C00T 174.9(2) . . . . ?
O004 C00C C00E C00L 179.1(2) . . . . ?
O004 C00C C00H C00K -178.1(3) . . . . ?
O005 C00M C00G C00I 179.9(2) . . . . ?
O005 C00M C00R C00S 179.6(3) . . . . ?
O006 C00J C00F C00O -178.9(2) . . . . ?
O006 C00J C00P C00Q 178.3(3) . . . . ?
N007 C00A N008 C00D -1.3(3) . . . . ?
N007 C00B N009 C00D -1.5(3) . . . . ?
N008 C00D N009 C00B 0.5(3) . . . . ?
C00C C00E C00L C00N -0.2(3) . . . . ?
C00C C00H C00K C00N -1.5(3) . . . . ?
C00C C00H C00K C00Y 177.0(3) . . . . ?
C00E C00L C00N C00K 0.1(3) . . . . ?
C00F C00J C00P C00Q -1.0(3) . . . . ?
C00F C00O C00T C00Q -1.3(3) . . . . ?
C00G C00I C00U C00S -0.6(3) . . . . ?
C00G C00M C00R C00S -0.7(3) . . . . ?
C00H C00K C00N C00L 0.8(3) . . . . ?
C00H C00K C00Y C015 78.7(4) . . . . ?
C00I C00U C00S C00R -0.0(3) . . . . ?
C00I C00U C00S C00Z -179.8(3) . . . . ?
C00J C00P C00Q C00T 0.4(3) . . . . ?
C00J C00P C00Q C00X -179.5(3) . . . . ?
C00K C00Y C015 C013 136.1(5) . . . . ?
C00M C00R C00S C00U 0.7(3) . . . . ?
C00M C00R C00S C00Z -179.5(3) . . . . ?
C00O C00T C00Q C00P 0.8(4) . . . . ?
C00O C00T C00Q C00X -179.3(3) . . . . ?
C00P C00Q C00X C012 -105.9(4) . . . . ?
C00Q C00X C012 C016 -6.6(5) . . . . ?
C00R C00S C00Z C010 -114.4(3) . . . . ?
C00S C00Z C010 C014 -114.4(4) . . . . ?
